data_7157477
loop_
_publ_author_name
'Sharma, Charu'
'Srivastava, Avinash Kumar'
'Sharma, Kamal Nayan'
'Joshi, Raj Kumar'

_publ_section_title
;
 Half-sandwich (\h<sup>5</sup>-Cp*)Rh(iii) complexes of pyrazolated
 organo-sulfur/selenium/tellurium ligands: efficient catalysts for
 base/solvent free C-N coupling of chloroarenes under aerobic conditions.
;
_journal_issue 18
_journal_name_full 'Organic &amp; biomolecular chemistry'
_journal_page_first 3599
_journal_page_last 3606
_journal_paper_doi 10.1039/d0ob00538j
_journal_volume 18
_journal_year 2020
_chemical_formula_moiety 'C21 H26 Br Cl N2 Rh S, F6 P'
_chemical_formula_sum 'C21 H26 Br Cl F6 N2 P Rh S'
_chemical_formula_weight 701.73
_space_group_crystal_system monoclinic
_space_group_IT_number 9
_space_group_name_Hall 'C -2yc'
_space_group_name_H-M_alt 'C 1 c 1'
_atom_sites_solution_hydrogens geom
_audit_creation_date 2020-02-02
_audit_creation_method
;
Olex2 1.2
(compiled 2018.05.29 svn.r3508 for OlexSys, GUI svn.r5506)
;
_audit_update_record
;
2020-02-02 deposited with the CCDC.	2020-04-21 downloaded from the CCDC.
;
_cell_angle_alpha 90
_cell_angle_beta 91.874(3)
_cell_angle_gamma 90
_cell_formula_units_Z 4
_cell_length_a 12.562(3)
_cell_length_b 11.151(2)
_cell_length_c 19.041(4)
_cell_measurement_reflns_used 5351
_cell_measurement_temperature 298(2)
_cell_measurement_theta_max 23.67
_cell_measurement_theta_min 2.25
_cell_volume 2665.8(10)
_computing_cell_refinement 'SAINT v6.28A (Bruker, 2002)'
_computing_data_reduction 'SAINT v6.28A (Bruker, 2002)'
_computing_molecular_graphics 'Olex2 (Dolomanov et al., 2009)'
_computing_publication_material 'Olex2 (Dolomanov et al., 2009)'
_computing_structure_refinement 'ShelXL (Sheldrick, 2015)'
_computing_structure_solution 'SHELXS-97 (Sheldrick, 1990)'
_diffrn_ambient_temperature 298(2)
_diffrn_measured_fraction_theta_full 0.999
_diffrn_measured_fraction_theta_max 0.999
_diffrn_measurement_device_type 'CCD area detector'
_diffrn_measurement_method 'phi and omega scans'
_diffrn_radiation_monochromator graphite
_diffrn_radiation_type MoK\a
_diffrn_radiation_wavelength 0.71073
_diffrn_reflns_av_R_equivalents 0.0364
_diffrn_reflns_av_unetI/netI 0.0579
_diffrn_reflns_Laue_measured_fraction_full 0.999
_diffrn_reflns_Laue_measured_fraction_max 0.999
_diffrn_reflns_limit_h_max 14
_diffrn_reflns_limit_h_min -14
_diffrn_reflns_limit_k_max 13
_diffrn_reflns_limit_k_min -13
_diffrn_reflns_limit_l_max 22
_diffrn_reflns_limit_l_min -22
_diffrn_reflns_number 11514
_diffrn_reflns_point_group_measured_fraction_full 0.996
_diffrn_reflns_point_group_measured_fraction_max 0.996
_diffrn_reflns_theta_full 24.998
_diffrn_reflns_theta_max 24.998
_diffrn_reflns_theta_min 2.140
_exptl_absorpt_coefficient_mu 2.433
_exptl_absorpt_correction_T_max 0.600
_exptl_absorpt_correction_T_min 0.550
_exptl_absorpt_correction_type multi-scan
_exptl_absorpt_process_details '(SADABS; Sheldrick, 1996)'
_exptl_crystal_colour orange
_exptl_crystal_density_diffrn 1.748
_exptl_crystal_density_method 'not measured'
_exptl_crystal_description block
_exptl_crystal_F_000 1392
_exptl_crystal_recrystallization_method 'Re-crystallisation from solvent: acetonitrile and methanol'
_exptl_crystal_size_max 0.250
_exptl_crystal_size_mid 0.230
_exptl_crystal_size_min 0.210
_refine_diff_density_max 0.758
_refine_diff_density_min -1.007
_refine_diff_density_rms 0.101
_refine_ls_abs_structure_details
;
 Flack x determined using 1770 quotients [(I+)-(I-)]/[(I+)+(I-)]
 (Parsons, Flack and Wagner, Acta Cryst. B69 (2013) 249-259).
;
_refine_ls_abs_structure_Flack 0.025(7)
_refine_ls_extinction_method none
_refine_ls_goodness_of_fit_ref 1.068
_refine_ls_hydrogen_treatment constr
_refine_ls_matrix_type full
_refine_ls_number_parameters 312
_refine_ls_number_reflns 4650
_refine_ls_number_restraints 2
_refine_ls_restrained_S_all 1.068
_refine_ls_R_factor_all 0.0544
_refine_ls_R_factor_gt 0.0477
_refine_ls_shift/su_max 0.028
_refine_ls_shift/su_mean 0.001
_refine_ls_structure_factor_coef Fsqd
_refine_ls_weighting_details 'w=1/[\s^2^(Fo^2^)+(0.0457P)^2^+4.5968P] where P=(Fo^2^+2Fc^2^)/3'
_refine_ls_weighting_scheme calc
_refine_ls_wR_factor_gt 0.1033
_refine_ls_wR_factor_ref 0.1057
_reflns_Friedel_coverage 0.991
_reflns_Friedel_fraction_full 0.993
_reflns_Friedel_fraction_max 0.993
_reflns_number_gt 4142
_reflns_number_total 4650
_reflns_threshold_expression 'I > 2\s(I)'
_cod_data_source_file d0ob00538j2.cif
_cod_data_source_block Complex1_CCDC1
_cod_depositor_comments 'Adding full bibliography for 7157476--7157477.cif.'
_cod_original_cell_volume 2666.1(9)
_cod_database_code 7157477
_shelx_shelxl_version_number 2017/1
_shelx_space_group_comment
;
The symmetry employed for this shelxl refinement is uniquely defined
by the following loop, which should always be used as a source of
symmetry information in preference to the above space-group names.
They are only intended as comments.
;
_shelx_estimated_absorpt_t_max 0.108
_shelx_estimated_absorpt_t_min 0.180
_olex2_refinement_description
;
1. Fixed Uiso
 At 1.2 times of:
  All C(H) groups, All C(H,H) groups
 At 1.5 times of:
  All C(H,H,H) groups
2.a Secondary CH2 refined with riding coordinates:
 C7(H7A,H7B), C8(H8A,H8B)
2.b Aromatic/amide H refined with riding coordinates:
 C1(H1), C2(H2), C3(H3), C4(H4), C5(H5), C9(H9), C11(H11)
2.c Idealised Me refined as rotating group:
 C17(H17A,H17B,H17C), C18(H18A,H18B,H18C), C19(H19A,H19B,H19C), C20(H20A,H20B,
 H20C), C21(H21A,H21B,H21C)
;
_olex2_submission_special_instructions 'No special instructions were received'

loop_
_space_group_symop_operation_xyz
'x, y, z'
'x, -y, z+1/2'
'x+1/2, y+1/2, z'
'x+1/2, -y+1/2, z+1/2'

loop_
_atom_site_label
_atom_site_type_symbol
_atom_site_fract_x
_atom_site_fract_y
_atom_site_fract_z
_atom_site_U_iso_or_equiv
_atom_site_adp_type
_atom_site_occupancy
_atom_site_site_symmetry_order
_atom_site_calc_flag
_atom_site_refinement_flags_posn
_atom_site_refinement_flags_adp
_atom_site_refinement_flags_occupancy
_atom_site_disorder_assembly
_atom_site_disorder_group
Br1 Br 0.84900(14) 0.92914(14) 0.16676(9) 0.0865(6) Uani 1 1 d . . . . .
C1 C 0.9586(11) 0.3180(12) -0.1662(7) 0.061(3) Uani 1 1 d . . . . .
H1 H 0.900050 0.266954 -0.166920 0.073 Uiso 1 1 calc R . . . .
C2 C 1.0446(13) 0.2906(14) -0.2055(8) 0.080(4) Uani 1 1 d . . . . .
H2 H 1.046288 0.219093 -0.230523 0.096 Uiso 1 1 calc R . . . .
C3 C 1.1262(14) 0.368(2) -0.2076(8) 0.095(5) Uani 1 1 d . . . . .
H3 H 1.183015 0.351186 -0.236214 0.114 Uiso 1 1 calc R . . . .
C4 C 1.1268(12) 0.4704(17) -0.1681(8) 0.088(5) Uani 1 1 d . . . . .
H4 H 1.184848 0.522007 -0.169564 0.105 Uiso 1 1 calc R . . . .
C5 C 1.0443(10) 0.4980(12) -0.1270(7) 0.059(3) Uani 1 1 d . . . . .
H5 H 1.045192 0.567455 -0.099937 0.071 Uiso 1 1 calc R . . . .
C6 C 0.9576(10) 0.4189(10) -0.1262(6) 0.048(3) Uani 1 1 d . . . . .
C7 C 0.8103(12) 0.6005(11) -0.0979(6) 0.062(4) Uani 1 1 d . . . . .
H7A H 0.874185 0.649149 -0.093424 0.075 Uiso 1 1 calc R . . . .
H7B H 0.783832 0.605357 -0.146281 0.075 Uiso 1 1 calc R . . . .
C8 C 0.7286(10) 0.6478(12) -0.0506(6) 0.059(3) Uani 1 1 d . . . . .
H8A H 0.690108 0.712686 -0.073896 0.071 Uiso 1 1 calc R . . . .
H8B H 0.677993 0.584800 -0.040684 0.071 Uiso 1 1 calc R . . . .
C9 C 0.7713(8) 0.8041(9) 0.0415(6) 0.044(2) Uani 1 1 d . . . . .
H9 H 0.737106 0.869741 0.020844 0.053 Uiso 1 1 calc R . . . .
C10 C 0.8263(10) 0.8009(10) 0.1046(6) 0.051(3) Uani 1 1 d . . . . .
C11 C 0.8631(10) 0.6875(12) 0.1118(6) 0.058(3) Uani 1 1 d . . . . .
H11 H 0.904913 0.660958 0.149856 0.069 Uiso 1 1 calc R . . . .
C12 C 0.7352(8) 0.3319(10) 0.0809(6) 0.051(3) Uani 1 1 d . . . . .
C13 C 0.7837(14) 0.3816(13) 0.1385(7) 0.070(4) Uani 1 1 d . . . . .
C14 C 0.8851(17) 0.3428(17) 0.1452(9) 0.096(6) Uani 1 1 d . . . . .
C15 C 0.9052(11) 0.2613(14) 0.0866(12) 0.095(7) Uani 1 1 d . . . . .
C16 C 0.8056(10) 0.2552(9) 0.0467(7) 0.052(3) Uani 1 1 d . . . . .
C17 C 0.6194(12) 0.3448(16) 0.0600(12) 0.119(8) Uani 1 1 d . . . . .
H17A H 0.579532 0.281337 0.080872 0.179 Uiso 1 1 calc GR . . . .
H17B H 0.610874 0.340566 0.009799 0.179 Uiso 1 1 calc GR . . . .
H17C H 0.593661 0.420745 0.076095 0.179 Uiso 1 1 calc GR . . . .
C18 C 0.733(2) 0.4635(18) 0.1913(13) 0.149(11) Uani 1 1 d . . . . .
H18A H 0.728325 0.543235 0.172419 0.223 Uiso 1 1 calc GR . . . .
H18B H 0.776171 0.464600 0.233966 0.223 Uiso 1 1 calc GR . . . .
H18C H 0.663224 0.434816 0.201079 0.223 Uiso 1 1 calc GR . . . .
C19 C 0.978(3) 0.361(3) 0.1975(15) 0.24(2) Uani 1 1 d . . . . .
H19A H 1.030570 0.299934 0.191046 0.353 Uiso 1 1 calc GR . . . .
H19B H 0.953120 0.357414 0.244484 0.353 Uiso 1 1 calc GR . . . .
H19C H 1.009743 0.438538 0.189786 0.353 Uiso 1 1 calc GR . . . .
C20 C 1.0014(15) 0.1864(18) 0.073(2) 0.219(19) Uani 1 1 d . . . . .
H20A H 0.995044 0.153574 0.026098 0.329 Uiso 1 1 calc GR . . . .
H20B H 1.006447 0.122236 0.106250 0.329 Uiso 1 1 calc GR . . . .
H20C H 1.064119 0.235299 0.076710 0.329 Uiso 1 1 calc GR . . . .
C21 C 0.7762(19) 0.1783(15) -0.0154(9) 0.136(10) Uani 1 1 d . . . . .
H21A H 0.735503 0.224686 -0.049181 0.204 Uiso 1 1 calc GR . . . .
H21B H 0.734500 0.111448 -0.000420 0.204 Uiso 1 1 calc GR . . . .
H21C H 0.839797 0.149539 -0.036354 0.204 Uiso 1 1 calc GR . . . .
Cl1 Cl 1.0505(2) 0.5007(3) 0.04789(17) 0.0550(7) Uani 1 1 d . . . . .
F1 F 0.8988(12) 0.8511(14) 0.7973(9) 0.168(6) Uani 1 1 d . . . . .
F2 F 1.0383(15) 0.9560(15) 0.7914(12) 0.220(11) Uani 1 1 d . . . . .
F3 F 0.9006(9) 1.0355(8) 0.8397(6) 0.105(3) Uani 1 1 d . . . . .
F4 F 1.0395(17) 0.9875(15) 0.9021(13) 0.230(10) Uani 1 1 d . . . . .
F5 F 0.8954(15) 0.8800(14) 0.9066(9) 0.188(7) Uani 1 1 d . . . . .
F6 F 1.0401(10) 0.8019(10) 0.8604(7) 0.137(4) Uani 1 1 d . . . . .
N1 N 0.8331(6) 0.6199(8) 0.0592(4) 0.039(2) Uani 1 1 d . . . . .
N2 N 0.7772(7) 0.6916(8) 0.0156(4) 0.046(2) Uani 1 1 d . . . . .
P1 P 0.9729(3) 0.9189(3) 0.85081(19) 0.0632(9) Uani 1 1 d . . . . .
Rh1 Rh 0.86987(3) 0.43506(6) 0.04726(3) 0.0339(2) Uani 1 1 d . . . . .
S1 S 0.8423(2) 0.4477(2) -0.07685(14) 0.0432(6) Uani 1 1 d . . . . .

loop_
_atom_site_aniso_label
_atom_site_aniso_U_11
_atom_site_aniso_U_22
_atom_site_aniso_U_33
_atom_site_aniso_U_23
_atom_site_aniso_U_13
_atom_site_aniso_U_12
Br1 0.1037(12) 0.0615(10) 0.0945(12) -0.0406(9) 0.0046(10) -0.0030(9)
C1 0.072(8) 0.050(7) 0.062(8) -0.003(6) 0.013(6) -0.005(6)
C2 0.083(10) 0.077(10) 0.083(10) -0.027(8) 0.025(8) 0.010(9)
C3 0.077(11) 0.143(17) 0.066(10) -0.003(10) 0.026(8) 0.024(11)
C4 0.064(9) 0.129(15) 0.071(10) 0.006(10) 0.017(7) -0.035(9)
C5 0.058(7) 0.063(8) 0.058(7) -0.003(6) 0.015(6) -0.021(6)
C6 0.065(7) 0.048(7) 0.031(5) -0.004(5) 0.004(5) 0.000(5)
C7 0.101(10) 0.042(7) 0.044(7) 0.005(5) -0.004(7) 0.020(7)
C8 0.067(8) 0.058(8) 0.052(7) -0.009(6) -0.025(6) 0.016(6)
C9 0.044(6) 0.026(5) 0.061(7) -0.006(5) 0.002(5) 0.016(5)
C10 0.056(7) 0.041(7) 0.057(7) -0.026(5) 0.010(6) -0.004(5)
C11 0.066(8) 0.052(7) 0.054(7) -0.007(6) -0.014(6) 0.001(6)
C12 0.040(6) 0.038(6) 0.076(8) 0.024(6) 0.019(6) -0.014(5)
C13 0.102(12) 0.063(8) 0.047(8) 0.001(6) 0.028(8) -0.036(9)
C14 0.113(14) 0.091(13) 0.082(12) 0.076(11) -0.015(10) -0.038(11)
C15 0.044(8) 0.056(9) 0.19(2) 0.078(12) 0.051(10) 0.021(7)
C16 0.058(8) 0.020(5) 0.079(8) 0.008(5) 0.026(6) -0.014(5)
C17 0.051(8) 0.079(12) 0.23(2) 0.055(13) 0.016(11) -0.016(8)
C18 0.23(3) 0.088(14) 0.133(19) -0.024(12) 0.12(2) -0.045(16)
C19 0.23(3) 0.29(4) 0.18(3) 0.18(3) -0.15(2) -0.17(3)
C20 0.068(12) 0.073(13) 0.52(6) 0.12(2) 0.09(2) 0.033(10)
C21 0.23(3) 0.085(13) 0.098(13) -0.042(10) 0.079(15) -0.093(15)
Cl1 0.0400(15) 0.0543(17) 0.0707(19) 0.0078(14) 0.0006(12) -0.0072(13)
F1 0.158(12) 0.144(12) 0.197(14) -0.069(11) -0.070(11) 0.045(10)
F2 0.205(16) 0.183(15) 0.28(2) 0.129(15) 0.161(17) 0.085(13)
F3 0.131(8) 0.069(6) 0.117(8) 0.000(5) 0.022(6) 0.014(5)
F4 0.241(19) 0.134(12) 0.30(3) -0.054(14) -0.161(18) -0.024(13)
F5 0.250(18) 0.139(11) 0.181(14) 0.064(11) 0.110(13) 0.016(13)
F6 0.140(10) 0.081(7) 0.188(12) 0.027(7) -0.045(8) 0.032(7)
N1 0.030(4) 0.040(5) 0.045(5) 0.008(4) -0.005(4) 0.001(4)
N2 0.058(6) 0.036(5) 0.045(5) 0.001(4) 0.019(4) 0.012(4)
P1 0.079(2) 0.0441(18) 0.066(2) 0.0019(15) -0.0054(17) -0.0113(16)
Rh1 0.0371(4) 0.0268(3) 0.0378(4) 0.0048(4) 0.0044(3) -0.0044(5)
S1 0.0512(15) 0.0346(14) 0.0441(15) -0.0054(11) 0.0041(12) -0.0073(12)

loop_
_atom_type_symbol
_atom_type_description
_atom_type_scat_dispersion_real
_atom_type_scat_dispersion_imag
_atom_type_scat_source
C C 0.0033 0.0016 'International Tables Vol C Tables 4.2.6.8 and 6.1.1.4'
H H 0.0000 0.0000 'International Tables Vol C Tables 4.2.6.8 and 6.1.1.4'
N N 0.0061 0.0033 'International Tables Vol C Tables 4.2.6.8 and 6.1.1.4'
F F 0.0171 0.0103 'International Tables Vol C Tables 4.2.6.8 and 6.1.1.4'
P P 0.1023 0.0942 'International Tables Vol C Tables 4.2.6.8 and 6.1.1.4'
S S 0.1246 0.1234 'International Tables Vol C Tables 4.2.6.8 and 6.1.1.4'
Cl Cl 0.1484 0.1585 'International Tables Vol C Tables 4.2.6.8 and 6.1.1.4'
Br Br -0.2901 2.4595 'International Tables Vol C Tables 4.2.6.8 and 6.1.1.4'
Rh Rh -1.1178 0.9187 'International Tables Vol C Tables 4.2.6.8 and 6.1.1.4'

loop_
_geom_angle_atom_site_label_1
_geom_angle_atom_site_label_2
_geom_angle_atom_site_label_3
_geom_angle
_geom_angle_site_symmetry_1
_geom_angle_site_symmetry_3
_geom_angle_publ_flag
C2 C1 H1 119.6 . . ?
C6 C1 H1 119.6 . . ?
C6 C1 C2 120.9(14) . . ?
C1 C2 H2 120.2 . . ?
C3 C2 C1 119.5(14) . . ?
C3 C2 H2 120.2 . . ?
C2 C3 H3 119.7 . . ?
C2 C3 C4 120.7(13) . . ?
C4 C3 H3 119.7 . . ?
C3 C4 H4 119.5 . . ?
C5 C4 C3 121.1(15) . . ?
C5 C4 H4 119.5 . . ?
C4 C5 H5 120.9 . . ?
C4 C5 C6 118.2(13) . . ?
C6 C5 H5 120.9 . . ?
C1 C6 C5 119.6(12) . . ?
C1 C6 S1 117.9(10) . . ?
C5 C6 S1 122.5(9) . . ?
H7A C7 H7B 108.1 . . ?
C8 C7 H7A 109.5 . . ?
C8 C7 H7B 109.5 . . ?
C8 C7 S1 110.8(9) . . ?
S1 C7 H7A 109.5 . . ?
S1 C7 H7B 109.5 . . ?
C7 C8 H8A 109.4 . . ?
C7 C8 H8B 109.4 . . ?
H8A C8 H8B 108.0 . . ?
N2 C8 C7 111.3(10) . . ?
N2 C8 H8A 109.4 . . ?
N2 C8 H8B 109.4 . . ?
C10 C9 H9 127.3 . . ?
N2 C9 H9 127.3 . . ?
N2 C9 C10 105.4(9) . . ?
C9 C10 Br1 126.7(9) . . ?
C11 C10 Br1 127.4(10) . . ?
C11 C10 C9 105.9(10) . . ?
C10 C11 H11 124.0 . . ?
N1 C11 C10 112.1(11) . . ?
N1 C11 H11 124.0 . . ?
C13 C12 C16 110.5(12) . . ?
C13 C12 C17 125.5(14) . . ?
C13 C12 Rh1 71.7(7) . . ?
C16 C12 C17 123.7(14) . . ?
C16 C12 Rh1 71.1(5) . . ?
C17 C12 Rh1 129.2(9) . . ?
C12 C13 C18 126.7(19) . . ?
C12 C13 Rh1 71.7(6) . . ?
C14 C13 C12 110.1(14) . . ?
C14 C13 C18 123(2) . . ?
C14 C13 Rh1 70.6(7) . . ?
C18 C13 Rh1 126.8(11) . . ?
C13 C14 C15 108.3(15) . . ?
C13 C14 C19 136(3) . . ?
C13 C14 Rh1 72.9(8) . . ?
C15 C14 C19 116(3) . . ?
C15 C14 Rh1 69.4(8) . . ?
C19 C14 Rh1 123.3(12) . . ?
C14 C15 C20 130(2) . . ?
C14 C15 Rh1 70.3(8) . . ?
C16 C15 C14 105.2(13) . . ?
C16 C15 C20 125(2) . . ?
C16 C15 Rh1 71.9(7) . . ?
C20 C15 Rh1 127.4(11) . . ?
C12 C16 C15 105.9(13) . . ?
C12 C16 C21 124.9(14) . . ?
C12 C16 Rh1 71.0(6) . . ?
C15 C16 C21 129.0(17) . . ?
C15 C16 Rh1 68.7(7) . . ?
C21 C16 Rh1 128.1(9) . . ?
C12 C17 H17A 109.5 . . ?
C12 C17 H17B 109.5 . . ?
C12 C17 H17C 109.5 . . ?
H17A C17 H17B 109.5 . . ?
H17A C17 H17C 109.5 . . ?
H17B C17 H17C 109.5 . . ?
C13 C18 H18A 109.5 . . ?
C13 C18 H18B 109.5 . . ?
C13 C18 H18C 109.5 . . ?
H18A C18 H18B 109.5 . . ?
H18A C18 H18C 109.5 . . ?
H18B C18 H18C 109.5 . . ?
C14 C19 H19A 109.5 . . ?
C14 C19 H19B 109.5 . . ?
C14 C19 H19C 109.5 . . ?
H19A C19 H19B 109.5 . . ?
H19A C19 H19C 109.5 . . ?
H19B C19 H19C 109.5 . . ?
C15 C20 H20A 109.5 . . ?
C15 C20 H20B 109.5 . . ?
C15 C20 H20C 109.5 . . ?
H20A C20 H20B 109.5 . . ?
H20A C20 H20C 109.5 . . ?
H20B C20 H20C 109.5 . . ?
C16 C21 H21A 109.5 . . ?
C16 C21 H21B 109.5 . . ?
C16 C21 H21C 109.5 . . ?
H21A C21 H21B 109.5 . . ?
H21A C21 H21C 109.5 . . ?
H21B C21 H21C 109.5 . . ?
C11 N1 N2 105.4(9) . . ?
C11 N1 Rh1 125.9(8) . . ?
N2 N1 Rh1 128.7(7) . . ?
C9 N2 C8 126.7(10) . . ?
N1 N2 C8 122.0(9) . . ?
N1 N2 C9 111.2(9) . . ?
F1 P1 F3 89.0(7) . . ?
F1 P1 F6 88.9(7) . . ?
F2 P1 F1 88.3(13) . . ?
F2 P1 F3 90.0(7) . . ?
F2 P1 F5 173.9(14) . . ?
F2 P1 F6 90.7(8) . . ?
F4 P1 F1 177.4(10) . . ?
F4 P1 F2 92.6(14) . . ?
F4 P1 F3 88.5(9) . . ?
F4 P1 F5 92.7(14) . . ?
F4 P1 F6 93.6(9) . . ?
F5 P1 F1 86.3(11) . . ?
F5 P1 F3 87.2(7) . . ?
F5 P1 F6 92.0(8) . . ?
F6 P1 F3 177.8(7) . . ?
C12 Rh1 C13 36.6(5) . . ?
C12 Rh1 C16 37.9(4) . . ?
C12 Rh1 Cl1 156.4(3) . . ?
C12 Rh1 S1 103.6(3) . . ?
C13 Rh1 C16 63.3(5) . . ?
C13 Rh1 Cl1 125.6(5) . . ?
C13 Rh1 S1 138.9(5) . . ?
C14 Rh1 C12 62.1(6) . . ?
C14 Rh1 C13 36.5(6) . . ?
C14 Rh1 C16 65.1(6) . . ?
C14 Rh1 Cl1 94.9(5) . . ?
C14 Rh1 S1 154.4(6) . . ?
C15 Rh1 C12 64.2(5) . . ?
C15 Rh1 C13 64.4(6) . . ?
C15 Rh1 C14 40.3(8) . . ?
C15 Rh1 C16 39.4(6) . . ?
C15 Rh1 Cl1 95.2(4) . . ?
C15 Rh1 N1 153.1(7) . . ?
C15 Rh1 S1 115.3(7) . . ?
C16 Rh1 Cl1 129.8(3) . . ?
C16 Rh1 S1 90.5(4) . . ?
N1 Rh1 C12 108.0(4) . . ?
N1 Rh1 C13 93.7(5) . . ?
N1 Rh1 C14 112.8(7) . . ?
N1 Rh1 C16 144.8(4) . . ?
N1 Rh1 Cl1 84.9(2) . . ?
N1 Rh1 S1 91.4(2) . . ?
S1 Rh1 Cl1 95.41(10) . . ?
C6 S1 C7 103.5(6) . . ?
C6 S1 Rh1 114.7(4) . . ?
C7 S1 Rh1 107.6(4) . . ?

loop_
_geom_bond_atom_site_label_1
_geom_bond_atom_site_label_2
_geom_bond_distance
_geom_bond_site_symmetry_2
_geom_bond_publ_flag
Br1 C10 1.872(10) . ?
C1 H1 0.9300 . ?
C1 C2 1.368(19) . ?
C1 C6 1.358(17) . ?
C2 H2 0.9300 . ?
C2 C3 1.34(2) . ?
C3 H3 0.9300 . ?
C3 C4 1.37(2) . ?
C4 H4 0.9300 . ?
C4 C5 1.355(19) . ?
C5 H5 0.9300 . ?
C5 C6 1.402(17) . ?
C6 S1 1.782(12) . ?
C7 H7A 0.9700 . ?
C7 H7B 0.9700 . ?
C7 C8 1.485(18) . ?
C7 S1 1.792(12) . ?
C8 H8A 0.9700 . ?
C8 H8B 0.9700 . ?
C8 N2 1.466(15) . ?
C9 H9 0.9300 . ?
C9 C10 1.367(16) . ?
C9 N2 1.351(13) . ?
C10 C11 1.352(17) . ?
C11 H11 0.9300 . ?
C11 N1 1.298(14) . ?
C12 C13 1.357(18) . ?
C12 C16 1.405(16) . ?
C12 C17 1.503(19) . ?
C12 Rh1 2.160(9) . ?
C13 C14 1.35(2) . ?
C13 C18 1.51(2) . ?
C13 Rh1 2.161(11) . ?
C14 C15 1.47(3) . ?
C14 C19 1.53(3) . ?
C14 Rh1 2.132(12) . ?
C15 C16 1.44(2) . ?
C15 C20 1.50(2) . ?
C15 Rh1 2.119(12) . ?
C16 C21 1.50(2) . ?
C16 Rh1 2.162(10) . ?
C17 H17A 0.9600 . ?
C17 H17B 0.9600 . ?
C17 H17C 0.9600 . ?
C18 H18A 0.9600 . ?
C18 H18B 0.9600 . ?
C18 H18C 0.9600 . ?
C19 H19A 0.9600 . ?
C19 H19B 0.9600 . ?
C19 H19C 0.9600 . ?
C20 H20A 0.9600 . ?
C20 H20B 0.9600 . ?
C20 H20C 0.9600 . ?
C21 H21A 0.9600 . ?
C21 H21B 0.9600 . ?
C21 H21C 0.9600 . ?
Cl1 Rh1 2.385(3) . ?
F1 P1 1.554(13) . ?
F2 P1 1.478(14) . ?
F3 P1 1.597(10) . ?
F4 P1 1.478(14) . ?
F5 P1 1.527(13) . ?
F6 P1 1.561(10) . ?
N1 N2 1.336(12) . ?
N1 Rh1 2.127(9) . ?
Rh1 S1 2.381(3) . ?

loop_
_geom_torsion_atom_site_label_1
_geom_torsion_atom_site_label_2
_geom_torsion_atom_site_label_3
_geom_torsion_atom_site_label_4
_geom_torsion
_geom_torsion_site_symmetry_1
_geom_torsion_site_symmetry_2
_geom_torsion_site_symmetry_3
_geom_torsion_site_symmetry_4
_geom_torsion_publ_flag
Br1 C10 C11 N1 -179.9(8) . . . . ?
C1 C2 C3 C4 3(3) . . . . ?
C1 C6 S1 C7 -130.5(10) . . . . ?
C1 C6 S1 Rh1 112.5(9) . . . . ?
C2 C1 C6 C5 2(2) . . . . ?
C2 C1 C6 S1 179.9(12) . . . . ?
C2 C3 C4 C5 -1(3) . . . . ?
C3 C4 C5 C6 0(2) . . . . ?
C4 C5 C6 C1 0.0(19) . . . . ?
C4 C5 C6 S1 -177.7(11) . . . . ?
C5 C6 S1 C7 47.2(11) . . . . ?
C5 C6 S1 Rh1 -69.7(11) . . . . ?
C6 C1 C2 C3 -4(2) . . . . ?
C7 C8 N2 C9 120.8(12) . . . . ?
C7 C8 N2 N1 -60.6(14) . . . . ?
C8 C7 S1 C6 -168.8(9) . . . . ?
C8 C7 S1 Rh1 -46.9(10) . . . . ?
C9 C10 C11 N1 -1.6(15) . . . . ?
C10 C9 N2 C8 178.5(11) . . . . ?
C10 C9 N2 N1 -0.2(12) . . . . ?
C10 C11 N1 N2 1.4(13) . . . . ?
C10 C11 N1 Rh1 -179.4(8) . . . . ?
C11 N1 N2 C8 -179.6(11) . . . . ?
C11 N1 N2 C9 -0.7(12) . . . . ?
C12 C13 C14 C15 0.4(15) . . . . ?
C12 C13 C14 C19 -178.3(16) . . . . ?
C12 C13 C14 Rh1 61.1(9) . . . . ?
C13 C12 C16 C15 -1.1(12) . . . . ?
C13 C12 C16 C21 175.0(12) . . . . ?
C13 C12 C16 Rh1 -61.2(8) . . . . ?
C13 C14 C15 C16 -1.1(15) . . . . ?
C13 C14 C15 C20 -174.4(14) . . . . ?
C13 C14 C15 Rh1 62.9(9) . . . . ?
C14 C15 C16 C12 1.3(13) . . . . ?
C14 C15 C16 C21 -174.6(12) . . . . ?
C14 C15 C16 Rh1 62.9(8) . . . . ?
C16 C12 C13 C14 0.4(14) . . . . ?
C16 C12 C13 C18 -176.5(14) . . . . ?
C16 C12 C13 Rh1 60.8(7) . . . . ?
C17 C12 C13 C14 174.0(12) . . . . ?
C17 C12 C13 C18 -3(2) . . . . ?
C17 C12 C13 Rh1 -125.6(12) . . . . ?
C17 C12 C16 C15 -174.9(11) . . . . ?
C17 C12 C16 C21 1.3(18) . . . . ?
C17 C12 C16 Rh1 125.1(11) . . . . ?
C18 C13 C14 C15 177.5(13) . . . . ?
C18 C13 C14 C19 -1(3) . . . . ?
C18 C13 C14 Rh1 -121.9(14) . . . . ?
C19 C14 C15 C16 178.0(12) . . . . ?
C19 C14 C15 C20 5(2) . . . . ?
C19 C14 C15 Rh1 -118.1(13) . . . . ?
C20 C15 C16 C12 175.0(14) . . . . ?
C20 C15 C16 C21 -1(2) . . . . ?
C20 C15 C16 Rh1 -123.4(16) . . . . ?
N2 C9 C10 Br1 179.4(8) . . . . ?
N2 C9 C10 C11 1.0(13) . . . . ?
Rh1 C12 C13 C14 -60.4(9) . . . . ?
Rh1 C12 C13 C18 122.7(15) . . . . ?
Rh1 C12 C16 C15 60.1(7) . . . . ?
Rh1 C12 C16 C21 -123.8(12) . . . . ?
Rh1 C13 C14 C15 -60.6(9) . . . . ?
Rh1 C13 C14 C19 120.6(19) . . . . ?
Rh1 C14 C15 C16 -64.0(8) . . . . ?
Rh1 C14 C15 C20 122.7(16) . . . . ?
Rh1 C15 C16 C12 -61.6(7) . . . . ?
Rh1 C15 C16 C21 122.5(13) . . . . ?
Rh1 N1 N2 C8 1.4(14) . . . . ?
Rh1 N1 N2 C9 -179.8(7) . . . . ?
S1 C7 C8 N2 84.2(12) . . . . ?
